data_1570201
loop_
_publ_author_name
'Ranjan, Subham'
'Morioka, Ryota'
'Ryu, Meguya'
'Morikawa, Junko'
'Takamizawa, Satoshi'

_publ_section_title
;
 A role of intermolecular interaction modulating thermal diffusivity in
 organosuperelastic and organoferroelastic cocrystals.
;
_journal_issue 45
_journal_name_full 'Chemical science'
_journal_page_first 12995
_journal_page_last 13006
_journal_paper_doi 10.1039/d3sc03155a
_journal_volume 14
_journal_year 2023
_chemical_formula_moiety 'C6 F4 I2, C16 H10'
_chemical_formula_sum 'C22 H10 F4 I2'
_chemical_formula_weight 604.10
_space_group_crystal_system monoclinic
_space_group_IT_number 14
_space_group_name_Hall '-P 2ybc'
_space_group_name_H-M_alt 'P 1 21/c 1'
_atom_sites_solution_hydrogens geom
_atom_sites_solution_primary direct
_atom_sites_solution_secondary difmap
_audit_creation_date 2023-04-14
_audit_creation_method
;
Olex2 1.5
(compiled 2022.04.07 svn.rca3783a0 for OlexSys, GUI svn.r6498)
;
_audit_update_record
;
2023-04-14 deposited with the CCDC.	2023-10-16 downloaded from the CCDC.
;
_cell_angle_alpha 90.00
_cell_angle_beta 105.330(2)
_cell_angle_gamma 90.00
_cell_formula_units_Z 4
_cell_length_a 8.3909(5)
_cell_length_b 18.3230(11)
_cell_length_c 13.1994(9)
_cell_measurement_reflns_used 9981
_cell_measurement_temperature 296(2)
_cell_measurement_theta_max 26.16
_cell_measurement_theta_min 2.22
_cell_volume 1957.2(2)
_computing_cell_refinement 'APEX3 v2019.11 (Bruker AXS Inc., 2019)'
_computing_data_collection 'Bruker Instrument Service (Bruker AXS Inc.)'
_computing_data_reduction 'SAINT (Bruker AXS Inc.)'
_computing_molecular_graphics 'Olex2 1.5 (Dolomanov et al., 2009)'
_computing_publication_material 'Olex2 1.5 (Dolomanov et al., 2009)'
_computing_structure_refinement 'SHELXL-2014 (Sheldrick, 2014)'
_computing_structure_solution 'SHELXT (Sheldrick, 2013)'
_diffrn_ambient_temperature 296.15
_diffrn_detector_area_resol_mean 7.391
_diffrn_measured_fraction_theta_full 1.000
_diffrn_measured_fraction_theta_max 1.000
_diffrn_measurement_device_type 'Bruker D8 goniometer'
_diffrn_measurement_method 'phi and omega scans'
_diffrn_radiation_monochromator 'graphite monochromator'
_diffrn_radiation_type MoK\a
_diffrn_radiation_wavelength 0.71073
_diffrn_reflns_av_R_equivalents 0.0609
_diffrn_reflns_av_unetI/netI 0.0299
_diffrn_reflns_limit_h_max 9
_diffrn_reflns_limit_h_min -9
_diffrn_reflns_limit_k_max 21
_diffrn_reflns_limit_k_min -21
_diffrn_reflns_limit_l_max 15
_diffrn_reflns_limit_l_min -15
_diffrn_reflns_number 35875
_diffrn_reflns_theta_full 25.03
_diffrn_reflns_theta_max 25.03
_diffrn_reflns_theta_min 1.95
_diffrn_source 'sealed tube'
_diffrn_source_current 1.0
_diffrn_source_power 0.05
_diffrn_source_voltage 50.0
_diffrn_standards_number 0
_exptl_absorpt_coefficient_mu 3.255
_exptl_absorpt_correction_T_max 0.7457
_exptl_absorpt_correction_T_min 0.1310
_exptl_absorpt_correction_type multi-scan
_exptl_absorpt_process_details
;
 SADABS 2016/2: Krause, L., Herbst-Irmer, R., Sheldrick G.M. & Stalke D.,
 J. Appl. Cryst. 48 (2015) 3-10
;
_exptl_crystal_colour colourless
_exptl_crystal_colour_primary colourless
_exptl_crystal_density_diffrn 2.050
_exptl_crystal_density_method 'not measured'
_exptl_crystal_description block
_exptl_crystal_F_000 1136
_exptl_crystal_size_max 0.6
_exptl_crystal_size_mid 0.2
_exptl_crystal_size_min 0.2
_refine_diff_density_max 0.884
_refine_diff_density_min -1.210
_refine_diff_density_rms 0.109
_refine_ls_extinction_method none
_refine_ls_goodness_of_fit_ref 1.071
_refine_ls_hydrogen_treatment mixed
_refine_ls_matrix_type full
_refine_ls_number_parameters 253
_refine_ls_number_reflns 3442
_refine_ls_number_restraints 0
_refine_ls_restrained_S_all 1.071
_refine_ls_R_factor_all 0.0490
_refine_ls_R_factor_gt 0.0359
_refine_ls_shift/su_max 0.000
_refine_ls_shift/su_mean 0.000
_refine_ls_structure_factor_coef Fsqd
_refine_ls_weighting_details 'calc w=1/[\s^2^(Fo^2^)+(0.0334P)^2^+3.3283P] where P=(Fo^2^+2Fc^2^)/3'
_refine_ls_weighting_scheme calc
_refine_ls_wR_factor_gt 0.0834
_refine_ls_wR_factor_ref 0.0894
_reflns_number_gt 2766
_reflns_number_total 3442
_reflns_threshold_expression >2sigma(I)
_cod_data_source_file d3sc03155a4.cif
_cod_data_source_block Cocrystal_2_mother_domain
_cod_depositor_comments 'Adding full bibliography for 1570198--1570201.cif.'
_cod_database_code 1570201
_olex2_refinement_description
;
1. Fixed Uiso
 At 1.2 times of:
  All C(H) groups
2.a Aromatic/amide H refined with riding coordinates:
 C14(H14), C12(H12), C15(H15), C7(H7), C8(H8), C17(H17), C19(H19), C10(H10),
 C18(H18), C11(H11)
;
_olex2_submission_special_instructions 'No special instructions were received'

loop_
_space_group_symop_id
_space_group_symop_operation_xyz
1 'x, y, z'
2 '-x, y+1/2, -z+1/2'
3 '-x, -y, -z'
4 'x, -y-1/2, z-1/2'

loop_
_atom_site_label
_atom_site_type_symbol
_atom_site_fract_x
_atom_site_fract_y
_atom_site_fract_z
_atom_site_U_iso_or_equiv
_atom_site_adp_type
_atom_site_occupancy
_atom_site_symmetry_multiplicity
_atom_site_calc_flag
_atom_site_refinement_flags
_atom_site_disorder_assembly
_atom_site_disorder_group
I1 I -0.05698(4) 0.460833(19) 0.23617(4) 0.07546(16) Uani 1 1 d . . .
I2 I 0.29917(5) 0.798991(19) 0.20016(4) 0.08164(17) Uani 1 1 d . . .
F4 F -0.0736(4) 0.56794(18) 0.0426(2) 0.0848(9) Uani 1 1 d . . .
F3 F 0.0645(5) 0.69622(18) 0.0286(2) 0.0854(10) Uani 1 1 d . . .
F1 F 0.1786(4) 0.5629(2) 0.4057(2) 0.0896(10) Uani 1 1 d . . .
F2 F 0.3174(5) 0.6914(2) 0.3917(3) 0.0945(11) Uani 1 1 d . . .
C21 C 0.4303(5) 0.4237(2) 0.7600(3) 0.0446(10) Uani 1 1 d . . .
C22 C 0.3621(5) 0.3579(2) 0.7863(3) 0.0461(10) Uani 1 1 d . . .
C1 C 0.0492(6) 0.5616(2) 0.2242(4) 0.0524(11) Uani 1 1 d . . .
C13 C 0.4089(6) 0.3320(3) 0.8914(4) 0.0539(11) Uani 1 1 d . . .
C6 C 0.0235(6) 0.5976(3) 0.1299(4) 0.0556(12) Uani 1 1 d . . .
C4 C 0.1952(6) 0.6971(2) 0.2093(4) 0.0537(11) Uani 1 1 d . . .
C5 C 0.0952(6) 0.6637(3) 0.1230(4) 0.0558(12) Uani 1 1 d . . .
C16 C 0.5460(6) 0.4634(2) 0.8389(4) 0.0527(11) Uani 1 1 d . . .
C9 C 0.2451(6) 0.3184(3) 0.7082(4) 0.0548(12) Uani 1 1 d . . .
C2 C 0.1504(6) 0.5954(3) 0.3110(4) 0.0579(12) Uani 1 1 d . . .
C20 C 0.3834(6) 0.4506(3) 0.6551(4) 0.0553(12) Uani 1 1 d . . .
C14 C 0.5271(7) 0.3733(3) 0.9677(4) 0.0658(14) Uani 1 1 d . . .
H14 H 0.5601 0.3564 1.0365 0.079 Uiso 1 1 calc R . .
C12 C 0.3384(7) 0.2675(3) 0.9166(5) 0.0677(14) Uani 1 1 d . . .
H12 H 0.3675 0.2502 0.9853 0.081 Uiso 1 1 calc R . .
C3 C 0.2220(6) 0.6616(3) 0.3040(4) 0.0612(13) Uani 1 1 d . . .
C15 C 0.5913(6) 0.4351(3) 0.9431(4) 0.0660(14) Uani 1 1 d . . .
H15 H 0.6676 0.4604 0.9952 0.079 Uiso 1 1 calc R . .
C7 C 0.2647(7) 0.4092(3) 0.5793(4) 0.0666(14) Uani 1 1 d . . .
H7 H 0.2317 0.4258 0.5103 0.080 Uiso 1 1 calc R . .
C8 C 0.1993(7) 0.3470(3) 0.6043(4) 0.0692(14) Uani 1 1 d . . .
H8 H 0.1220 0.3220 0.5524 0.083 Uiso 1 1 calc R . .
C17 C 0.6089(7) 0.5288(3) 0.8112(5) 0.0673(14) Uani 1 1 d . . .
H17 H 0.6833 0.5557 0.8622 0.081 Uiso 1 1 calc R . .
C19 C 0.4513(7) 0.5154(3) 0.6326(4) 0.0670(14) Uani 1 1 d . . .
H19 H 0.4213 0.5334 0.5643 0.080 Uiso 1 1 calc R . .
C10 C 0.1807(6) 0.2536(3) 0.7380(5) 0.0685(14) Uani 1 1 d . . .
H10 H 0.1056 0.2265 0.6876 0.082 Uiso 1 1 calc R . .
C18 C 0.5626(7) 0.5538(3) 0.7098(5) 0.0709(15) Uani 1 1 d . . .
H18 H 0.6068 0.5972 0.6928 0.085 Uiso 1 1 calc R . .
C11 C 0.2261(7) 0.2296(3) 0.8396(5) 0.0730(15) Uani 1 1 d . . .
H11 H 0.1802 0.1868 0.8571 0.088 Uiso 1 1 calc R . .

loop_
_atom_site_aniso_label
_atom_site_aniso_U_11
_atom_site_aniso_U_22
_atom_site_aniso_U_33
_atom_site_aniso_U_23
_atom_site_aniso_U_13
_atom_site_aniso_U_12
I1 0.0617(2) 0.0508(2) 0.1173(4) 0.00749(19) 0.0297(2) 0.00322(15)
I2 0.0847(3) 0.0485(2) 0.1256(4) -0.0084(2) 0.0522(3) -0.00267(17)
F4 0.094(2) 0.082(2) 0.0665(19) -0.0171(17) 0.0003(18) -0.0067(18)
F3 0.111(3) 0.082(2) 0.0627(19) 0.0215(16) 0.0207(18) 0.0131(19)
F1 0.096(2) 0.102(3) 0.0631(19) 0.0306(18) 0.0079(17) 0.008(2)
F2 0.095(2) 0.103(3) 0.070(2) -0.0184(19) -0.0041(19) -0.021(2)
C21 0.045(2) 0.045(2) 0.046(3) -0.0027(19) 0.016(2) 0.0126(19)
C22 0.046(2) 0.045(2) 0.049(3) -0.005(2) 0.015(2) 0.0105(19)
C1 0.048(3) 0.043(2) 0.066(3) 0.005(2) 0.014(2) 0.0081(19)
C13 0.053(3) 0.053(3) 0.059(3) 0.006(2) 0.021(2) 0.014(2)
C6 0.053(3) 0.052(3) 0.056(3) -0.009(2) 0.004(2) 0.007(2)
C4 0.051(3) 0.043(2) 0.070(3) 0.000(2) 0.020(2) 0.007(2)
C5 0.064(3) 0.052(3) 0.050(3) 0.006(2) 0.013(2) 0.016(2)
C16 0.046(2) 0.052(3) 0.060(3) -0.006(2) 0.016(2) 0.009(2)
C9 0.052(3) 0.053(3) 0.061(3) -0.014(2) 0.017(2) 0.004(2)
C2 0.056(3) 0.060(3) 0.056(3) 0.011(2) 0.010(2) 0.013(2)
C20 0.062(3) 0.055(3) 0.053(3) 0.004(2) 0.022(2) 0.015(2)
C14 0.069(3) 0.080(4) 0.046(3) 0.005(3) 0.010(3) 0.018(3)
C12 0.068(3) 0.068(3) 0.073(4) 0.019(3) 0.029(3) 0.018(3)
C3 0.051(3) 0.066(3) 0.060(3) -0.012(3) 0.003(2) 0.003(2)
C15 0.057(3) 0.076(4) 0.057(3) -0.014(3) 0.001(2) 0.007(3)
C7 0.079(4) 0.077(4) 0.040(3) -0.003(3) 0.009(3) 0.012(3)
C8 0.070(3) 0.082(4) 0.052(3) -0.014(3) 0.010(3) 0.003(3)
C17 0.056(3) 0.054(3) 0.091(4) -0.015(3) 0.019(3) 0.001(2)
C19 0.076(4) 0.064(3) 0.068(3) 0.019(3) 0.032(3) 0.019(3)
C10 0.060(3) 0.061(3) 0.087(4) -0.019(3) 0.023(3) -0.004(3)
C18 0.073(4) 0.049(3) 0.099(5) 0.010(3) 0.038(3) 0.012(3)
C11 0.070(3) 0.060(3) 0.098(5) 0.007(3) 0.039(3) 0.005(3)

loop_
_atom_type_symbol
_atom_type_description
_atom_type_scat_dispersion_real
_atom_type_scat_dispersion_imag
_atom_type_scat_source
C C 0.0033 0.0016 'International Tables Vol C Tables 4.2.6.8 and 6.1.1.4'
H H 0.0000 0.0000 'International Tables Vol C Tables 4.2.6.8 and 6.1.1.4'
F F 0.0171 0.0103 'International Tables Vol C Tables 4.2.6.8 and 6.1.1.4'
I I -0.4742 1.8119 'International Tables Vol C Tables 4.2.6.8 and 6.1.1.4'

loop_
_geom_angle_atom_site_label_1
_geom_angle_atom_site_label_2
_geom_angle_atom_site_label_3
_geom_angle
_geom_angle_site_symmetry_1
_geom_angle_site_symmetry_3
_geom_angle_publ_flag
C22 C21 C16 119.9(4) . . ?
C22 C21 C20 120.5(4) . . ?
C16 C21 C20 119.7(4) . . ?
C21 C22 C13 119.9(4) . . ?
C21 C22 C9 120.2(4) . . ?
C13 C22 C9 119.9(4) . . ?
C6 C1 I1 121.9(4) . . ?
C6 C1 C2 116.8(4) . . ?
C2 C1 I1 121.3(4) . . ?
C22 C13 C14 118.2(4) . . ?
C12 C13 C22 119.3(5) . . ?
C12 C13 C14 122.5(5) . . ?
F4 C6 C1 120.0(4) . . ?
F4 C6 C5 118.7(4) . . ?
C5 C6 C1 121.3(4) . . ?
C5 C4 I2 121.9(4) . . ?
C5 C4 C3 117.6(4) . . ?
C3 C4 I2 120.6(4) . . ?
F3 C5 C6 118.4(4) . . ?
F3 C5 C4 119.9(5) . . ?
C6 C5 C4 121.7(4) . . ?
C21 C16 C15 118.5(5) . . ?
C17 C16 C21 118.6(5) . . ?
C17 C16 C15 122.9(5) . . ?
C22 C9 C8 118.0(5) . . ?
C10 C9 C22 118.1(5) . . ?
C10 C9 C8 123.8(5) . . ?
F1 C2 C1 119.3(5) . . ?
F1 C2 C3 118.8(5) . . ?
C3 C2 C1 121.8(5) . . ?
C21 C20 C7 117.4(5) . . ?
C19 C20 C21 118.8(5) . . ?
C19 C20 C7 123.8(5) . . ?
C13 C14 H14 119.0 . . ?
C15 C14 C13 122.0(5) . . ?
C15 C14 H14 119.0 . . ?
C13 C12 H12 120.0 . . ?
C11 C12 C13 120.0(5) . . ?
C11 C12 H12 120.0 . . ?
F2 C3 C4 120.7(5) . . ?
F2 C3 C2 118.5(5) . . ?
C2 C3 C4 120.8(5) . . ?
C16 C15 H15 119.2 . . ?
C14 C15 C16 121.6(5) . . ?
C14 C15 H15 119.2 . . ?
C20 C7 H7 118.9 . . ?
C8 C7 C20 122.2(5) . . ?
C8 C7 H7 118.9 . . ?
C9 C8 H8 119.1 . . ?
C7 C8 C9 121.7(5) . . ?
C7 C8 H8 119.1 . . ?
C16 C17 H17 119.5 . . ?
C18 C17 C16 121.0(5) . . ?
C18 C17 H17 119.5 . . ?
C20 C19 H19 119.4 . . ?
C18 C19 C20 121.1(5) . . ?
C18 C19 H19 119.4 . . ?
C9 C10 H10 119.3 . . ?
C11 C10 C9 121.3(5) . . ?
C11 C10 H10 119.3 . . ?
C17 C18 C19 120.8(5) . . ?
C17 C18 H18 119.6 . . ?
C19 C18 H18 119.6 . . ?
C12 C11 H11 119.3 . . ?
C10 C11 C12 121.4(5) . . ?
C10 C11 H11 119.3 . . ?

loop_
_geom_bond_atom_site_label_1
_geom_bond_atom_site_label_2
_geom_bond_distance
_geom_bond_site_symmetry_2
_geom_bond_publ_flag
I1 C1 2.074(5) . ?
I2 C4 2.077(5) . ?
F4 C6 1.338(5) . ?
F3 C5 1.343(5) . ?
F1 C2 1.348(6) . ?
F2 C3 1.337(6) . ?
C21 C22 1.417(6) . ?
C21 C16 1.422(6) . ?
C21 C20 1.424(6) . ?
C22 C13 1.419(6) . ?
C22 C9 1.420(6) . ?
C1 C6 1.374(7) . ?
C1 C2 1.380(7) . ?
C13 C14 1.429(7) . ?
C13 C12 1.401(7) . ?
C6 C5 1.367(7) . ?
C4 C5 1.368(7) . ?
C4 C3 1.374(7) . ?
C16 C15 1.425(7) . ?
C16 C17 1.396(7) . ?
C9 C8 1.423(7) . ?
C9 C10 1.402(7) . ?
C2 C3 1.368(7) . ?
C20 C7 1.429(7) . ?
C20 C19 1.383(7) . ?
C14 H14 0.9300 . ?
C14 C15 1.330(8) . ?
C12 H12 0.9300 . ?
C12 C11 1.377(8) . ?
C15 H15 0.9300 . ?
C7 H7 0.9300 . ?
C7 C8 1.343(8) . ?
C8 H8 0.9300 . ?
C17 H17 0.9300 . ?
C17 C18 1.370(8) . ?
C19 H19 0.9300 . ?
C19 C18 1.380(8) . ?
C10 H10 0.9300 . ?
C10 C11 1.367(8) . ?
C18 H18 0.9300 . ?
C11 H11 0.9300 . ?

loop_
_geom_torsion_atom_site_label_1
_geom_torsion_atom_site_label_2
_geom_torsion_atom_site_label_3
_geom_torsion_atom_site_label_4
_geom_torsion
_geom_torsion_site_symmetry_1
_geom_torsion_site_symmetry_2
_geom_torsion_site_symmetry_3
_geom_torsion_site_symmetry_4
_geom_torsion_publ_flag
I1 C1 C6 F4 0.6(6) . . . . ?
I1 C1 C6 C5 -179.5(4) . . . . ?
I1 C1 C2 F1 -1.1(6) . . . . ?
I1 C1 C2 C3 179.6(4) . . . . ?
I2 C4 C5 F3 1.3(6) . . . . ?
I2 C4 C5 C6 -178.2(4) . . . . ?
I2 C4 C3 F2 -1.0(6) . . . . ?
I2 C4 C3 C2 178.3(4) . . . . ?
F4 C6 C5 F3 0.2(7) . . . . ?
F4 C6 C5 C4 179.7(4) . . . . ?
F1 C2 C3 F2 0.1(7) . . . . ?
F1 C2 C3 C4 -179.3(4) . . . . ?
C21 C22 C13 C14 -1.0(6) . . . . ?
C21 C22 C13 C12 179.0(4) . . . . ?
C21 C22 C9 C8 -0.2(6) . . . . ?
C21 C22 C9 C10 -179.9(4) . . . . ?
C21 C16 C15 C14 -0.6(7) . . . . ?
C21 C16 C17 C18 -1.0(7) . . . . ?
C21 C20 C7 C8 -0.3(7) . . . . ?
C21 C20 C19 C18 0.0(7) . . . . ?
C22 C21 C16 C15 0.6(6) . . . . ?
C22 C21 C16 C17 -178.8(4) . . . . ?
C22 C21 C20 C7 0.7(6) . . . . ?
C22 C21 C20 C19 179.3(4) . . . . ?
C22 C13 C14 C15 1.0(7) . . . . ?
C22 C13 C12 C11 0.5(7) . . . . ?
C22 C9 C8 C7 0.6(7) . . . . ?
C22 C9 C10 C11 1.3(7) . . . . ?
C1 C6 C5 F3 -179.7(4) . . . . ?
C1 C6 C5 C4 -0.2(7) . . . . ?
C1 C2 C3 F2 179.4(4) . . . . ?
C1 C2 C3 C4 0.0(8) . . . . ?
C13 C22 C9 C8 178.8(4) . . . . ?
C13 C22 C9 C10 -0.8(6) . . . . ?
C13 C14 C15 C16 -0.2(8) . . . . ?
C13 C12 C11 C10 -0.1(8) . . . . ?
C6 C1 C2 F1 179.4(4) . . . . ?
C6 C1 C2 C3 0.1(7) . . . . ?
C5 C4 C3 F2 -179.5(4) . . . . ?
C5 C4 C3 C2 -0.2(7) . . . . ?
C16 C21 C22 C13 0.2(6) . . . . ?
C16 C21 C22 C9 179.2(4) . . . . ?
C16 C21 C20 C7 -179.0(4) . . . . ?
C16 C21 C20 C19 -0.4(6) . . . . ?
C16 C17 C18 C19 0.6(8) . . . . ?
C9 C22 C13 C14 179.9(4) . . . . ?
C9 C22 C13 C12 -0.1(6) . . . . ?
C9 C10 C11 C12 -0.8(8) . . . . ?
C2 C1 C6 F4 -179.9(4) . . . . ?
C2 C1 C6 C5 0.0(7) . . . . ?
C20 C21 C22 C13 -179.5(4) . . . . ?
C20 C21 C22 C9 -0.4(6) . . . . ?
C20 C21 C16 C15 -179.7(4) . . . . ?
C20 C21 C16 C17 0.9(6) . . . . ?
C20 C7 C8 C9 -0.3(8) . . . . ?
C20 C19 C18 C17 -0.1(8) . . . . ?
C14 C13 C12 C11 -179.5(5) . . . . ?
C12 C13 C14 C15 -179.0(5) . . . . ?
C3 C4 C5 F3 179.7(4) . . . . ?
C3 C4 C5 C6 0.3(7) . . . . ?
C15 C16 C17 C18 179.6(5) . . . . ?
C7 C20 C19 C18 178.5(5) . . . . ?
C8 C9 C10 C11 -178.3(5) . . . . ?
C17 C16 C15 C14 178.8(5) . . . . ?
C19 C20 C7 C8 -178.9(5) . . . . ?
C10 C9 C8 C7 -179.8(5) . . . . ?
